data_2011797
loop_
_publ_author_name
'Barcon, Alan'
'Brunskill, Andrew P. J.'
'Lalancette, Roger A.'
'Thompson, Hugh W.'
'Miller, Allan J.'

_publ_section_title
;
 (+-)-1-Tetralone-3-carboxylic acid and (+-)-1-tetralone-2-acetic acid:
 hydrogen bonding in two \g-keto acids
;
_journal_issue 3
_journal_name_full 'Acta Crystallographica Section C'
_journal_page_first 325
_journal_page_last 328
_journal_paper_doi 10.1107/S0108270100020783
_journal_volume 57
_journal_year 2001
_chemical_formula_moiety 'C11 H10 O3'
_chemical_formula_sum 'C11 H10 O3'
_chemical_formula_weight 190.19
_chemical_melting_point 420
_chemical_name_common '(+-)-1-tetralone-3-carboxylic acid'
_chemical_name_systematic
;
(+-)-4-oxo-1,2,3,4-tetrahydronaphthalene-2-carboxylic acid
;
_space_group_IT_number 14
_symmetry_cell_setting monoclinic
_symmetry_space_group_name_Hall '-P 2ybc'
_symmetry_space_group_name_H-M 'P 1 21/c 1'
_audit_creation_method SHELXL-97
_cell_angle_alpha 90.00
_cell_angle_beta 91.339(11)
_cell_angle_gamma 90.00
_cell_formula_units_Z 4
_cell_length_a 6.2645(7)
_cell_length_b 5.4440(12)
_cell_length_c 26.170(3)
_cell_measurement_reflns_used 52
_cell_measurement_temperature 293(2)
_cell_measurement_theta_max 20.2
_cell_measurement_theta_min 4.5
_cell_volume 892.3(2)
_computing_cell_refinement XSCANS
_computing_data_collection 'XSCANS (Siemens, 1996)'
_computing_data_reduction XSCANS
_computing_molecular_graphics SHELXL97
_computing_publication_material SHELXL97
_computing_structure_refinement 'SHELXL97 (Sheldrick, 1997)'
_computing_structure_solution 'SHELXS97 (Sheldrick, 1997)'
_diffrn_ambient_temperature 293(2)
_diffrn_measured_fraction_theta_full .999
_diffrn_measured_fraction_theta_max .999
_diffrn_measurement_device_type 'Siemens P4'
_diffrn_measurement_method 2\q/\q
_diffrn_radiation_monochromator graphite
_diffrn_radiation_source 'normal-focus sealed tube'
_diffrn_radiation_type MoK\a
_diffrn_radiation_wavelength .71073
_diffrn_reflns_av_R_equivalents .036
_diffrn_reflns_av_sigmaI/netI .047
_diffrn_reflns_limit_h_max 7
_diffrn_reflns_limit_h_min -7
_diffrn_reflns_limit_k_max 6
_diffrn_reflns_limit_k_min 0
_diffrn_reflns_limit_l_max 30
_diffrn_reflns_limit_l_min 0
_diffrn_reflns_number 2499
_diffrn_reflns_theta_full 25.01
_diffrn_reflns_theta_max 25.01
_diffrn_reflns_theta_min 3.11
_diffrn_standards_decay_% 'variation < 0.7'
_diffrn_standards_interval_count 97
_diffrn_standards_number 3
_exptl_absorpt_coefficient_mu .103
_exptl_absorpt_correction_T_max .990
_exptl_absorpt_correction_T_min .952
_exptl_absorpt_correction_type numerical
_exptl_absorpt_process_details '(XPREP; Sheldrick, 1997)'
_exptl_crystal_colour colourless
_exptl_crystal_density_diffrn 1.416
_exptl_crystal_density_method 'not measured'
_exptl_crystal_description trapezoid
_exptl_crystal_F_000 400
_exptl_crystal_size_max .56
_exptl_crystal_size_mid .52
_exptl_crystal_size_min .10
_refine_diff_density_max .16
_refine_diff_density_min -.12
_refine_ls_extinction_coef .007(2)
_refine_ls_extinction_method SHELXL97
_refine_ls_goodness_of_fit_ref 1.06
_refine_ls_hydrogen_treatment mixed
_refine_ls_matrix_type full
_refine_ls_number_parameters 141
_refine_ls_number_reflns 1582
_refine_ls_number_restraints 0
_refine_ls_restrained_S_all 1.06
_refine_ls_R_factor_all .076
_refine_ls_R_factor_gt .045
_refine_ls_shift/su_max .02
_refine_ls_shift/su_mean .00
_refine_ls_structure_factor_coef Fsqd
_refine_ls_weighting_details 'calc w = 1/[\s^2^(Fo^2^)+(0.0365P)^2^+0.2370P] where P = (Fo^2^+2Fc^2^)/3'
_refine_ls_weighting_scheme calc
_refine_ls_wR_factor_ref .106
_reflns_number_gt 1118
_reflns_number_total 1582
_reflns_threshold_expression I>2\s(I)
_cod_data_source_file fr1312.cif
_cod_data_source_block I
_cod_original_cell_volume 892.2(2)
_cod_original_sg_symbol_H-M 'P 21/c'
_cod_database_code 2011797
_cod_database_fobs_code 2011797

loop_
_symmetry_equiv_pos_as_xyz
'x, y, z'
'-x, y+1/2, -z+1/2'
'-x, -y, -z'
'x, -y-1/2, z-1/2'

loop_
_atom_site_label
_atom_site_fract_x
_atom_site_fract_y
_atom_site_fract_z
_atom_site_U_iso_or_equiv
_atom_site_adp_type
_atom_site_calc_flag
_atom_site_refinement_flags
_atom_site_occupancy
_atom_site_disorder_assembly
_atom_site_disorder_group
_atom_site_type_symbol
O1 .5737(3) .0132(3) .32935(6) .0593(5) Uani d . 1 . . O
O2 .5317(2) .2851(3) .45790(6) .0520(5) Uani d . 1 . . O
O3 .2324(3) .3497(3) .49923(6) .0578(5) Uani d . 1 . . O
C1 .0254(3) .1111(4) .41247(8) .0395(5) Uani d . 1 . . C
C2 .2319(3) .0229(4) .43933(8) .0381(5) Uani d . 1 . . C
C3 .3735(3) -.1033(4) .40087(8) .0412(5) Uani d . 1 . . C
C4 .4159(3) .0512(4) .35437(8) .0379(5) Uani d . 1 . . C
C4A .2603(3) .2459(4) .34021(7) .0325(5) Uani d . 1 . . C
C5 .2993(4) .3989(4) .29891(8) .0424(5) Uani d . 1 . . C
C6 .1558(4) .5779(4) .28460(8) .0473(6) Uani d . 1 . . C
C7 -.0296(4) .6070(4) .31142(8) .0479(6) Uani d . 1 . . C
C8A .0723(3) .2750(4) .36776(7) .0319(5) Uani d . 1 . . C
C8 -.0702(3) .4573(4) .35246(8) .0407(5) Uani d . 1 . . C
C9 .3473(3) .2316(4) .46586(7) .0377(5) Uani d . 1 . . C
H3 .313(5) .483(5) .5117(11) .086(10) Uiso d . 1 . . H
H1A -.0563 -.0300 .4006 .059(7) Uiso calc R 1 . . H
H1B -.0604 .2003 .4367 .042(6) Uiso calc R 1 . . H
H2 .1936 -.0982 .4653 .045(6) Uiso calc R 1 . . H
H3A .5087 -.1445 .4175 .049(6) Uiso calc R 1 . . H
H3B .3061 -.2555 .3900 .046(6) Uiso calc R 1 . . H
H5 .4241 .3795 .2808 .048(6) Uiso calc R 1 . . H
H6 .1834 .6793 .2569 .062(7) Uiso calc R 1 . . H
H7 -.1273 .7279 .3018 .057(7) Uiso calc R 1 . . H
H8 -.1956 .4788 .3703 .049(6) Uiso calc R 1 . . H

loop_
_atom_site_aniso_label
_atom_site_aniso_U_11
_atom_site_aniso_U_22
_atom_site_aniso_U_33
_atom_site_aniso_U_12
_atom_site_aniso_U_13
_atom_site_aniso_U_23
O1 .0442(9) .0674(12) .0670(11) .0143(9) .0161(8) -.0044(9)
O2 .0411(10) .0612(11) .0538(9) -.0011(8) .0044(7) -.0221(9)
O3 .0502(10) .0656(12) .0580(11) .0011(10) .0104(8) -.0236(10)
C1 .0335(11) .0454(13) .0399(11) -.0025(11) .0034(9) -.0002(10)
C2 .0430(12) .0364(11) .0349(10) .0000(10) .0000(9) .0040(10)
C3 .0431(12) .0330(11) .0469(13) .0062(11) -.0084(10) -.0056(10)
C4 .0340(11) .0386(12) .0412(11) .0008(10) -.0002(10) -.0119(10)
C4A .0340(11) .0338(11) .0296(10) .0012(9) -.0008(8) -.0056(9)
C5 .0440(12) .0485(13) .0351(11) -.0028(12) .0060(10) -.0037(11)
C6 .0642(15) .0447(13) .0328(11) .0019(13) -.0026(10) .0034(11)
C7 .0589(15) .0423(13) .0420(13) .0133(12) -.0111(11) -.0024(11)
C8A .0298(10) .0343(11) .0313(10) -.0014(9) -.0046(8) -.0056(9)
C8 .0347(12) .0471(13) .0401(11) .0066(11) -.0028(9) -.0048(10)
C9 .0413(12) .0425(12) .0291(10) .0124(11) -.0022(9) .0031(10)

loop_
_atom_type_symbol
_atom_type_description
_atom_type_scat_dispersion_real
_atom_type_scat_dispersion_imag
_atom_type_scat_source
C C .0033 .0016 'International Tables Vol C Tables 4.2.6.8 and 6.1.1.4'
H H .0000 .0000 'International Tables Vol C Tables 4.2.6.8 and 6.1.1.4'
O O .0106 .0060 'International Tables Vol C Tables 4.2.6.8 and 6.1.1.4'

loop_
_geom_angle_atom_site_label_1
_geom_angle_atom_site_label_2
_geom_angle_atom_site_label_3
_geom_angle
_geom_angle_publ_flag
C8A C1 C2 111.32(17) ?
C9 C2 C3 111.39(18) ?
C9 C2 C1 111.40(17) ?
C3 C2 C1 109.67(17) ?
C4 C3 C2 113.48(17) ?
O1 C4 C4A 121.7(2) ?
O1 C4 C3 120.0(2) ?
C4A C4 C3 118.26(17) ?
C5 C4A C8A 119.76(19) ?
C5 C4A C4 119.75(18) ?
C8A C4A C4 120.49(18) ?
C6 C5 C4A 120.8(2) ?
C5 C6 C7 119.7(2) ?
C8 C8A C4A 118.29(19) ?
C8 C8A C1 120.82(18) ?
C8 C7 C6 120.1(2) ?
C4A C8A C1 120.89(18) ?
C7 C8 C8A 121.3(2) ?
O2 C9 O3 122.4(2) ?
O2 C9 C2 123.3(2) y
O3 C9 C2 114.3(2) y
C9 O3 H3 108.1(18) ?
C8A C1 H1A 109.4 ?
C2 C1 H1A 109.4 ?
C8A C1 H1B 109.4 ?
C2 C1 H1B 109.4 ?
H1A C1 H1B 108.0 ?
C9 C2 H2 108.1 ?
C3 C2 H2 108.1 ?
C1 C2 H2 108.1 ?
C4 C3 H3A 108.9 ?
C2 C3 H3A 108.9 ?
C4 C3 H3B 108.9 ?
C2 C3 H3B 108.9 ?
H3A C3 H3B 107.7 ?
C6 C5 H5 119.6 ?
C4A C5 H5 119.6 ?
C5 C6 H6 120.1 ?
C7 C6 H6 120.1 ?
C8 C7 H7 119.9 ?
C6 C7 H7 119.9 ?
C7 C8 H8 119.4 ?
C8A C8 H8 119.4 ?

loop_
_geom_bond_atom_site_label_1
_geom_bond_atom_site_label_2
_geom_bond_site_symmetry_2
_geom_bond_distance
_geom_bond_publ_flag
O1 C4 . 1.216(2) ?
O2 C9 . 1.214(3) y
O3 C9 . 1.313(3) y
C1 C8A . 1.505(3) ?
C1 C2 . 1.535(3) ?
C2 C9 . 1.507(3) ?
C2 C3 . 1.521(3) ?
C3 C4 . 1.508(3) ?
C4 C4A . 1.481(3) ?
C4A C5 . 1.391(3) ?
C4A C8A . 1.404(3) ?
C5 C6 . 1.372(3) ?
C6 C7 . 1.380(3) ?
C7 C8 . 1.377(3) ?
C8A C8 . 1.388(3) ?
O3 H3 . .94(3) ?
C1 H1A . .9700 ?
C1 H1B . .9700 ?
C2 H2 . .9800 ?
C3 H3A . .9700 ?
C3 H3B . .9700 ?
C5 H5 . .9300 ?
C6 H6 . .9300 ?
C7 H7 . .9300 ?
C8 H8 . .9300 ?

loop_
_geom_torsion_atom_site_label_1
_geom_torsion_atom_site_label_2
_geom_torsion_atom_site_label_3
_geom_torsion_atom_site_label_4
_geom_torsion
C8A C1 C2 C9 68.3(2)
C8A C1 C2 C3 -55.5(2)
C9 C2 C3 C4 -70.5(2)
C1 C2 C3 C4 53.3(2)
C2 C3 C4 O1 156.4(2)
C2 C3 C4 C4A -24.2(3)
O1 C4 C4A C5 -3.4(3)
C3 C4 C4A C5 177.15(18)
O1 C4 C4A C8A 175.7(2)
C3 C4 C4A C8A -3.7(3)
C8A C4A C5 C6 -.2(3)
C4 C4A C5 C6 178.98(18)
C4A C5 C6 C7 .0(3)
C5 C6 C7 C8 .2(3)
C5 C4A C8A C8 .2(3)
C4 C4A C8A C8 -178.92(18)
C5 C4A C8A C1 179.69(18)
C4 C4A C8A C1 .5(3)
C2 C1 C8A C8 -150.94(19)
C2 C1 C8A C4A 29.6(3)
C6 C7 C8 C8A -.1(3)
C4A C8A C8 C7 -.1(3)
C1 C8A C8 C7 -179.56(19)
C3 C2 C9 O2 -1.7(3)
C1 C2 C9 O2 -124.5(2)
C3 C2 C9 O3 179.34(18)
C1 C2 C9 O3 56.5(2)

loop_
_cod_related_entry_id
_cod_related_entry_database
_cod_related_entry_code
1 ChemSpider 193598
